data_4513384
loop_
_publ_author_name
'Talsi, Evgenii P.'
'Rybalova, Tatyana V.'
'Bryliakov, Konstantin P.'

_publ_section_title
;
 Isoinversion Behavior in the Enantioselective Oxidations of
 Pyridylmethylthiobenzimidazoles to Chiral Proton Pump Inhibitors on
 Titanium Salalen Complexes
;
_journal_issue 8
_journal_name_full 'ACS Catalysis'
_journal_page_first 4673
_journal_paper_doi 10.1021/acscatal.5b01212
_journal_volume 5
_journal_year 2015
_chemical_absolute_configuration rmad
_chemical_formula_moiety 'C76 H78 N4 O11 Ti2'
_chemical_formula_sum 'C76 H78 N4 O11 Ti2'
_chemical_formula_weight 1319.22
_chemical_name_common (R,R,SN-R,R,SN)-Ti-4A
_chemical_name_systematic
; 
 ? 
;
_space_group_IT_number 152
_space_group_name_Hall 'P 31 2"'
_symmetry_cell_setting trigonal
_symmetry_space_group_name_Hall 'P 31 2"'
_symmetry_space_group_name_H-M 'P 31 2 1'
_atom_sites_solution_hydrogens geom
_atom_sites_solution_primary direct
_atom_sites_solution_secondary difmap
_audit_creation_method SHELXL-97
_cell_angle_alpha 90.00
_cell_angle_beta 90.00
_cell_angle_gamma 120.00
_cell_formula_units_Z 6
_cell_length_a 19.0457(3)
_cell_length_b 19.0457(3)
_cell_length_c 41.0671(11)
_cell_measurement_reflns_used 9997
_cell_measurement_temperature 200(2)
_cell_measurement_theta_max 17.80
_cell_measurement_theta_min 2.20
_cell_volume 12900.9(4)
_computing_cell_refinement 'Bruker SAINT'
_computing_data_collection 'Bruker APEX2'
_computing_data_reduction 'Bruker SAINT'
_computing_molecular_graphics 'Bruker SHELXTL'
_computing_publication_material 'Bruker SHELXTL'
_computing_structure_refinement 'SHELXL-97 (Sheldrick, 2008)'
_computing_structure_solution 'SHELXS-97 (Sheldrick, 2008)'
_diffrn_ambient_temperature 200(2)
_diffrn_measured_fraction_theta_full 0.981
_diffrn_measured_fraction_theta_max 0.981
_diffrn_measurement_device_type 'Bruker APEX-II CCD'
_diffrn_measurement_method '\f and \w scans'
_diffrn_radiation_monochromator graphite
_diffrn_radiation_source 'fine-focus sealed tube'
_diffrn_radiation_type MoK\a
_diffrn_radiation_wavelength 0.71073
_diffrn_reflns_av_R_equivalents 0.0768
_diffrn_reflns_av_sigmaI/netI 0.1079
_diffrn_reflns_limit_h_max 22
_diffrn_reflns_limit_h_min -22
_diffrn_reflns_limit_k_max 22
_diffrn_reflns_limit_k_min -22
_diffrn_reflns_limit_l_max 45
_diffrn_reflns_limit_l_min -46
_diffrn_reflns_number 120853
_diffrn_reflns_theta_full 25.04
_diffrn_reflns_theta_max 25.04
_diffrn_reflns_theta_min 1.23
_exptl_absorpt_coefficient_mu 0.236
_exptl_absorpt_correction_T_max 0.7452
_exptl_absorpt_correction_T_min 0.6876
_exptl_absorpt_correction_type multi-scan
_exptl_absorpt_process_details 'SADABS-2008/1 '
_exptl_crystal_colour orange
_exptl_crystal_density_diffrn 1.019
_exptl_crystal_density_method 'not measured'
_exptl_crystal_description block
_exptl_crystal_F_000 4164
_exptl_crystal_size_max 0.6
_exptl_crystal_size_mid 0.35
_exptl_crystal_size_min 0.28
_platon_squeeze_details
;
;
_refine_diff_density_max 0.377
_refine_diff_density_min -0.485
_refine_diff_density_rms 0.093
_refine_ls_abs_structure_details 'Flack H D (1983), Acta Cryst. A39, 876-881'
_refine_ls_abs_structure_Flack 0.01(3)
_refine_ls_extinction_method none
_refine_ls_goodness_of_fit_ref 1.004
_refine_ls_hydrogen_treatment constr
_refine_ls_matrix_type full
_refine_ls_number_parameters 845
_refine_ls_number_reflns 14842
_refine_ls_number_restraints 0
_refine_ls_restrained_S_all 1.004
_refine_ls_R_factor_all 0.1148
_refine_ls_R_factor_gt 0.0641
_refine_ls_shift/su_max 0.003
_refine_ls_shift/su_mean 0.000
_refine_ls_structure_factor_coef Fsqd
_refine_ls_weighting_details 'calc w=1/[\s^2^(Fo^2^)+(0.1026P)^2^+0.0000P] where P=(Fo^2^+2Fc^2^)/3'
_refine_ls_weighting_scheme calc
_refine_ls_wR_factor_gt 0.1676
_refine_ls_wR_factor_ref 0.1808
_reflns_number_gt 8335
_reflns_number_total 14842
_reflns_threshold_expression >2sigma(I)
_cod_data_source_file cs5b01212_si_007.cif
_cod_data_source_block Ti-4A_br3sq
_cod_depositor_comments
;
The following automatic conversions were performed:

'_symmetry_cell_setting' value 'Trigonal' changed to 'trigonal'
according to
/usr/data/users/saulius/crontab/automatic-downloads/rss-feeds/ACS/lib/dictionaries/cif_core.dic
dictionary named 'cif_core.dic' version 2.4.2 from 2011-04-26.

'_refine_ls_hydrogen_treatment' value 'CONSTR' changed to 'constr'
according to
/usr/data/users/saulius/crontab/automatic-downloads/rss-feeds/ACS/lib/dictionaries/cif_core.dic
dictionary named 'cif_core.dic' version 2.4.2 from 2011-04-26.

Automatic conversion script
Id: cif_fix_values 3271 2015-04-21 07:52:19Z andrius 

 Adding full bibliography for 4513383--4513387.cif.
;
_cod_original_sg_symbol_H-M 'P3(1)2(1)   '
_cod_database_code 4513384

loop_
_symmetry_equiv_pos_as_xyz
'x, y, z'
'-y, x-y, z+1/3'
'-x+y, -x, z+2/3'
'y, x, -z'
'-x, -x+y, -z+1/3'
'x-y, -y, -z+2/3'

loop_
_atom_site_label
_atom_site_type_symbol
_atom_site_fract_x
_atom_site_fract_y
_atom_site_fract_z
_atom_site_U_iso_or_equiv
_atom_site_adp_type
_atom_site_occupancy
_atom_site_symmetry_multiplicity
_atom_site_calc_flag
_atom_site_refinement_flags
Ti1 Ti 0.79920(5) 1.31276(5) -1.22482(2) 0.0401(3) Uani 1 1 d .
Ti2 Ti 0.60923(5) 1.18546(5) -1.26134(2) 0.0401(3) Uani 1 1 d .
O1 O 0.71533(18) 1.25978(18) -1.25372(7) 0.0389(8) Uani 1 1 d .
O2 O 0.7725(2) 1.2193(2) -1.20183(8) 0.0512(10) Uani 1 1 d .
O3 O 0.8851(2) 1.32185(19) -1.25067(8) 0.0437(9) Uani 1 1 d .
O4 O 0.87213(18) 1.3850(2) -1.19156(7) 0.0417(8) Uani 1 1 d .
O5 O 0.5841(2) 1.24542(19) -1.29169(7) 0.0429(9) Uani 1 1 d .
O6 O 0.5046(2) 1.0889(2) -1.26762(8) 0.0451(9) Uani 1 1 d .
O7 O 0.57437(19) 1.2064(2) -1.22197(8) 0.0484(9) Uani 1 1 d .
O101 O 1.1501(2) 1.6269(3) -1.32807(9) 0.0605(11) Uani 1 1 d .
O102 O 0.8116(3) 1.5514(3) -1.07108(10) 0.0748(13) Uani 1 1 d .
O201 O 0.3869(3) 1.1875(3) -1.42206(10) 0.0901(16) Uani 1 1 d .
O202 O 0.3913(3) 0.7266(2) -1.23439(11) 0.0805(14) Uani 1 1 d .
N101 N 0.8223(3) 1.4217(3) -1.25025(9) 0.0406(10) Uani 1 1 d .
N102 N 0.7185(2) 1.3474(2) -1.20076(9) 0.0375(10) Uani 1 1 d .
H102 H 0.6663 1.3074 -1.2064 0.045 Uiso 1 1 d R
N201 N 0.6480(2) 1.1503(2) -1.30547(10) 0.0372(10) Uani 1 1 d .
N202 N 0.6437(2) 1.0959(2) -1.24452(9) 0.0439(11) Uani 1 1 d .
H202 H 0.6879 1.1240 -1.2307 0.053 Uiso 1 1 d R
C1 C 0.8014(4) 1.1994(4) -1.17372(16) 0.075(2) Uani 1 1 d .
H1A H 0.8580 1.2160 -1.1771 0.090 Uiso 1 1 calc R
H1B H 0.7988 1.2307 -1.1556 0.090 Uiso 1 1 calc R
C2 C 0.7602(6) 1.1181(4) -1.16510(18) 0.133(4) Uani 1 1 d .
H2A H 0.7820 1.1110 -1.1451 0.199 Uiso 1 1 calc R
H2B H 0.7663 1.0867 -1.1820 0.199 Uiso 1 1 calc R
H2C H 0.7037 1.1004 -1.1622 0.199 Uiso 1 1 calc R
C3 C 0.4983(3) 1.1734(4) -1.20526(14) 0.0732(19) Uani 1 1 d .
H3A H 0.4622 1.1194 -1.2136 0.088 Uiso 1 1 calc R
H3B H 0.4741 1.2065 -1.2101 0.088 Uiso 1 1 calc R
C4 C 0.5048(5) 1.1689(6) -1.17054(17) 0.121(3) Uani 1 1 d .
H4A H 0.4517 1.1444 -1.1610 0.181 Uiso 1 1 calc R
H4B H 0.5376 1.2226 -1.1619 0.181 Uiso 1 1 calc R
H4C H 0.5294 1.1369 -1.1655 0.181 Uiso 1 1 calc R
C101 C 0.7539(3) 1.4379(3) -1.24890(11) 0.0373(12) Uani 1 1 d .
H101 H 0.7093 1.3952 -1.2615 0.045 Uiso 1 1 calc R
C102 C 0.7672(3) 1.5189(3) -1.26181(13) 0.0545(15) Uani 1 1 d .
H1 H 0.8109 1.5632 -1.2499 0.065 Uiso 1 1 calc R
H2 H 0.7822 1.5246 -1.2846 0.065 Uiso 1 1 calc R
C103 C 0.6891(4) 1.5223(4) -1.25776(14) 0.0620(17) Uani 1 1 d .
H3 H 0.6471 1.4812 -1.2714 0.074 Uiso 1 1 calc R
H4 H 0.6984 1.5748 -1.2650 0.074 Uiso 1 1 calc R
C104 C 0.6598(4) 1.5087(3) -1.22229(13) 0.0565(15) Uani 1 1 d .
H5 H 0.6996 1.5522 -1.2088 0.068 Uiso 1 1 calc R
H6 H 0.6093 1.5092 -1.2208 0.068 Uiso 1 1 calc R
C105 C 0.6472(3) 1.4273(4) -1.20995(13) 0.0536(15) Uani 1 1 d .
H7 H 0.6302 1.4197 -1.1873 0.064 Uiso 1 1 calc R
H8 H 0.6050 1.3834 -1.2226 0.064 Uiso 1 1 calc R
C106 C 0.7265(3) 1.4260(3) -1.21314(11) 0.0459(14) Uani 1 1 d .
H106 H 0.7682 1.4708 -1.2003 0.055 Uiso 1 1 calc R
C107 C 0.8866(3) 1.4706(3) -1.26617(11) 0.0425(13) Uani 1 1 d .
H107 H 0.8907 1.5183 -1.2740 0.051 Uiso 1 1 calc R
C108 C 0.9539(3) 1.4560(3) -1.27276(12) 0.0363(12) Uani 1 1 d .
C109 C 0.9500(3) 1.3823(3) -1.26509(12) 0.0415(13) Uani 1 1 d .
C110 C 1.0139(3) 1.3677(3) -1.27518(13) 0.0469(14) Uani 1 1 d .
C111 C 1.0783(3) 1.4285(3) -1.29243(12) 0.0487(14) Uani 1 1 d .
H111 H 1.1206 1.4205 -1.2988 0.058 Uiso 1 1 calc R
C112 C 1.0817(3) 1.5016(3) -1.30064(12) 0.0382(12) Uani 1 1 d .
C113 C 1.0192(3) 1.5146(3) -1.29066(12) 0.0451(14) Uani 1 1 d .
H113 H 1.0211 1.5629 -1.2960 0.054 Uiso 1 1 calc R
C114 C 1.0127(3) 1.2917(3) -1.26753(15) 0.0472(14) Uani 1 1 d .
C115 C 0.9872(4) 1.2573(4) -1.23700(16) 0.0737(19) Uani 1 1 d .
H115 H 0.9732 1.2830 -1.2212 0.088 Uiso 1 1 calc R
C116 C 0.9828(5) 1.1795(5) -1.2301(2) 0.112(3) Uani 1 1 d .
H116 H 0.9639 1.1539 -1.2101 0.134 Uiso 1 1 calc R
C117 C 1.0075(5) 1.1449(5) -1.2540(3) 0.119(3) Uani 1 1 d .
H117 H 1.0070 1.0968 -1.2497 0.143 Uiso 1 1 calc R
C118 C 1.0320(4) 1.1802(4) -1.2835(2) 0.094(2) Uani 1 1 d .
H118 H 1.0473 1.1557 -1.2993 0.113 Uiso 1 1 calc R
C119 C 1.0346(4) 1.2555(4) -1.29049(16) 0.0660(17) Uani 1 1 d .
H119 H 1.0514 1.2793 -1.3109 0.079 Uiso 1 1 calc R
C120 C 0.7219(3) 1.3441(3) -1.16471(11) 0.0381(13) Uani 1 1 d .
H20A H 0.7180 1.2934 -1.1581 0.046 Uiso 1 1 calc R
H20B H 0.6765 1.3466 -1.1553 0.046 Uiso 1 1 calc R
C121 C 0.8005(3) 1.4144(3) -1.15246(11) 0.0367(12) Uani 1 1 d .
C122 C 0.8016(3) 1.4617(3) -1.12731(12) 0.0457(14) Uani 1 1 d .
H122 H 0.7543 1.4453 -1.1154 0.055 Uiso 1 1 calc R
C123 C 0.8712(3) 1.5339(3) -1.11884(11) 0.0463(14) Uani 1 1 d .
C124 C 0.9419(3) 1.5563(4) -1.13640(13) 0.0509(15) Uani 1 1 d .
H124 H 0.9881 1.6058 -1.1321 0.061 Uiso 1 1 calc R
C125 C 0.9448(3) 1.5049(3) -1.16078(13) 0.0417(13) Uani 1 1 d .
C126 C 0.8731(3) 1.4337(3) -1.16851(12) 0.0424(13) Uani 1 1 d .
C127 C 1.0209(3) 1.5327(4) -1.17920(12) 0.0472(14) Uani 1 1 d .
C128 C 1.0672(4) 1.6101(4) -1.18923(14) 0.0695(18) Uani 1 1 d .
H128 H 1.0521 1.6481 -1.1837 0.083 Uiso 1 1 calc R
C129 C 1.1366(4) 1.6342(5) -1.20749(17) 0.080(2) Uani 1 1 d .
H129 H 1.1668 1.6881 -1.2140 0.096 Uiso 1 1 calc R
C130 C 1.1616(4) 1.5822(5) -1.21614(15) 0.0721(19) Uani 1 1 d .
H130 H 1.2081 1.5997 -1.2287 0.087 Uiso 1 1 calc R
C131 C 1.1172(3) 1.5022(5) -1.20611(14) 0.0689(19) Uani 1 1 d .
H131 H 1.1337 1.4652 -1.2113 0.083 Uiso 1 1 calc R
C132 C 1.0454(3) 1.4783(4) -1.18771(13) 0.0560(15) Uani 1 1 d .
H132 H 1.0142 1.4245 -1.1813 0.067 Uiso 1 1 calc R
C133 C 1.1472(3) 1.5641(4) -1.32162(13) 0.0515(15) Uani 1 1 d .
C134 C 1.2104(3) 1.5457(3) -1.33540(13) 0.0552(15) Uani 1 1 d .
H34A H 1.2518 1.5927 -1.3464 0.083 Uiso 1 1 calc R
H34B H 1.1850 1.5014 -1.3505 0.083 Uiso 1 1 calc R
H34C H 1.2343 1.5312 -1.3180 0.083 Uiso 1 1 calc R
C135 C 0.8659(4) 1.5825(4) -1.09143(15) 0.0559(15) Uani 1 1 d .
C136 C 0.9267(4) 1.6714(4) -1.08993(16) 0.0708(18) Uani 1 1 d .
H36A H 0.9100 1.6968 -1.0739 0.106 Uiso 1 1 calc R
H36B H 0.9303 1.6955 -1.1108 0.106 Uiso 1 1 calc R
H36C H 0.9788 1.6787 -1.0841 0.106 Uiso 1 1 calc R
C201 C 0.7085(3) 1.1255(3) -1.29888(11) 0.0380(12) Uani 1 1 d .
H201 H 0.7568 1.1730 -1.2902 0.046 Uiso 1 1 calc R
C202 C 0.7358(3) 1.0936(3) -1.32741(13) 0.0516(15) Uani 1 1 d .
H9 H 0.7618 1.1355 -1.3438 0.062 Uiso 1 1 calc R
H10 H 0.6892 1.0476 -1.3373 0.062 Uiso 1 1 calc R
C203 C 0.7959(3) 1.0677(4) -1.31480(14) 0.0601(16) Uani 1 1 d .
H11 H 0.8109 1.0447 -1.3327 0.072 Uiso 1 1 calc R
H12 H 0.8446 1.1154 -1.3072 0.072 Uiso 1 1 calc R
C204 C 0.7617(4) 1.0062(4) -1.28735(15) 0.0711(19) Uani 1 1 d .
H13 H 0.8025 0.9938 -1.2798 0.085 Uiso 1 1 calc R
H14 H 0.7155 0.9565 -1.2952 0.085 Uiso 1 1 calc R
C205 C 0.7352(3) 1.0410(4) -1.25896(14) 0.0572(16) Uani 1 1 d .
H15 H 0.7121 1.0011 -1.2416 0.069 Uiso 1 1 calc R
H16 H 0.7820 1.0889 -1.2503 0.069 Uiso 1 1 calc R
C206 C 0.6719(3) 1.0631(3) -1.27101(12) 0.0408(12) Uani 1 1 d .
H206 H 0.6251 1.0140 -1.2795 0.049 Uiso 1 1 calc R
C207 C 0.6231(3) 1.1497(3) -1.33451(13) 0.0355(12) Uani 1 1 d .
H207 H 0.6423 1.1310 -1.3513 0.043 Uiso 1 1 calc R
C208 C 0.5652(3) 1.1773(3) -1.34263(12) 0.0424(13) Uani 1 1 d .
C209 C 0.5283(3) 1.1573(3) -1.37335(12) 0.0426(13) Uani 1 1 d .
H209 H 0.5390 1.1258 -1.3876 0.051 Uiso 1 1 calc R
C210 C 0.4762(3) 1.1844(3) -1.38230(12) 0.0471(14) Uani 1 1 d .
C211 C 0.4682(3) 1.2382(3) -1.36182(12) 0.0500(14) Uani 1 1 d .
H211 H 0.4376 1.2608 -1.3690 0.060 Uiso 1 1 calc R
C212 C 0.5027(3) 1.2593(3) -1.33207(12) 0.0403(12) Uani 1 1 d .
C213 C 0.5504(3) 1.2276(3) -1.32119(12) 0.0398(12) Uani 1 1 d .
C214 C 0.4913(3) 1.3156(3) -1.31096(13) 0.0430(13) Uani 1 1 d .
C215 C 0.4737(3) 1.3021(3) -1.27801(13) 0.0504(14) Uani 1 1 d .
H215 H 0.4697 1.2565 -1.2679 0.060 Uiso 1 1 calc R
C216 C 0.4621(3) 1.3580(4) -1.26024(13) 0.0566(16) Uani 1 1 d .
H216 H 0.4465 1.3464 -1.2385 0.068 Uiso 1 1 calc R
C217 C 0.4724(4) 1.4287(4) -1.27294(15) 0.0549(16) Uani 1 1 d .
H217 H 0.4664 1.4657 -1.2601 0.066 Uiso 1 1 calc R
C218 C 0.4923(3) 1.4437(3) -1.30609(15) 0.0538(16) Uani 1 1 d .
H218 H 0.4998 1.4912 -1.3157 0.065 Uiso 1 1 calc R
C219 C 0.5007(3) 1.3874(3) -1.32451(13) 0.0475(14) Uani 1 1 d .
H219 H 0.5129 1.3976 -1.3465 0.057 Uiso 1 1 calc R
C220 C 0.5800(3) 1.0315(3) -1.22467(13) 0.0522(15) Uani 1 1 d .
H20C H 0.5664 1.0560 -1.2068 0.063 Uiso 1 1 calc R
H20D H 0.6006 0.9985 -1.2154 0.063 Uiso 1 1 calc R
C221 C 0.5037(3) 0.9774(3) -1.24394(12) 0.0488(14) Uani 1 1 d .
C222 C 0.4709(3) 1.0107(4) -1.26420(13) 0.0458(14) Uani 1 1 d .
C223 C 0.3959(3) 0.9570(4) -1.28090(12) 0.0539(16) Uani 1 1 d .
C224 C 0.3635(4) 0.8747(4) -1.27827(13) 0.0580(16) Uani 1 1 d .
H224 H 0.3166 0.8404 -1.2898 0.070 Uiso 1 1 calc R
C225 C 0.3998(3) 0.8406(3) -1.25846(12) 0.0485(14) Uani 1 1 d .
C226 C 0.4692(3) 0.8919(3) -1.24159(12) 0.0480(14) Uani 1 1 d .
H226 H 0.4938 0.8705 -1.2285 0.058 Uiso 1 1 calc R
C227 C 0.3559(3) 0.9897(3) -1.30201(13) 0.0455(14) Uani 1 1 d .
C228 C 0.3492(4) 1.0584(4) -1.29209(17) 0.0729(19) Uani 1 1 d .
H228 H 0.3729 1.0852 -1.2727 0.087 Uiso 1 1 calc R
C229 C 0.3077(4) 1.0842(4) -1.3113(2) 0.075(2) Uani 1 1 d .
H229 H 0.3006 1.1267 -1.3043 0.090 Uiso 1 1 calc R
C230 C 0.2766(4) 1.0482(5) -1.34074(19) 0.088(2) Uani 1 1 d .
H230 H 0.2503 1.0678 -1.3539 0.105 Uiso 1 1 calc R
C231 C 0.2838(5) 0.9841(5) -1.35096(17) 0.091(2) Uani 1 1 d .
H231 H 0.2628 0.9600 -1.3710 0.109 Uiso 1 1 calc R
C232 C 0.3214(4) 0.9560(4) -1.33178(15) 0.0698(18) Uani 1 1 d .
H232 H 0.3245 0.9113 -1.3389 0.084 Uiso 1 1 calc R
C233 C 0.4294(4) 1.1593(4) -1.41376(14) 0.0576(16) Uani 1 1 d .
C234 C 0.4283(4) 1.0899(4) -1.43226(13) 0.0723(19) Uani 1 1 d .
H34D H 0.3937 1.0770 -1.4510 0.108 Uiso 1 1 calc R
H34E H 0.4082 1.0433 -1.4183 0.108 Uiso 1 1 calc R
H34F H 0.4823 1.1055 -1.4392 0.108 Uiso 1 1 calc R
C235 C 0.3684(4) 0.7516(4) -1.25607(15) 0.0621(18) Uani 1 1 d .
C236 C 0.3077(4) 0.6973(4) -1.28158(14) 0.077(2) Uani 1 1 d .
H36D H 0.2970 0.6427 -1.2789 0.116 Uiso 1 1 calc R
H36E H 0.3295 0.7164 -1.3029 0.116 Uiso 1 1 calc R
H36F H 0.2581 0.6984 -1.2791 0.116 Uiso 1 1 calc R

loop_
_atom_site_aniso_label
_atom_site_aniso_U_11
_atom_site_aniso_U_22
_atom_site_aniso_U_33
_atom_site_aniso_U_23
_atom_site_aniso_U_13
_atom_site_aniso_U_12
Ti1 0.0363(5) 0.0381(5) 0.0432(5) 0.0003(4) -0.0002(4) 0.0166(5)
Ti2 0.0392(6) 0.0378(5) 0.0435(6) -0.0025(4) -0.0030(4) 0.0192(5)
O1 0.0361(19) 0.035(2) 0.0420(19) -0.0098(16) -0.0091(15) 0.0155(16)
O2 0.061(3) 0.037(2) 0.048(2) 0.0030(17) -0.0128(19) 0.0193(19)
O3 0.042(2) 0.037(2) 0.052(2) 0.0036(18) 0.0015(17) 0.0195(19)
O4 0.0345(19) 0.051(2) 0.038(2) -0.0060(18) -0.0039(16) 0.0205(18)
O5 0.054(2) 0.041(2) 0.036(2) -0.0032(16) -0.0042(17) 0.0254(18)
O6 0.038(2) 0.035(2) 0.058(2) 0.0016(17) -0.0032(17) 0.0144(18)
O7 0.035(2) 0.058(2) 0.042(2) -0.0007(18) 0.0034(17) 0.0158(18)
O101 0.056(3) 0.058(3) 0.063(3) 0.004(2) 0.010(2) 0.025(2)
O102 0.075(3) 0.088(3) 0.063(3) -0.019(3) 0.007(2) 0.042(3)
O201 0.119(4) 0.124(4) 0.068(3) -0.026(3) -0.039(3) 0.092(4)
O202 0.116(4) 0.040(3) 0.066(3) 0.013(2) -0.009(3) 0.024(3)
N101 0.039(3) 0.045(3) 0.043(2) -0.002(2) 0.004(2) 0.025(2)
N102 0.035(2) 0.045(3) 0.034(2) -0.009(2) -0.0038(19) 0.022(2)
N201 0.039(3) 0.028(2) 0.045(3) 0.001(2) 0.000(2) 0.017(2)
N202 0.036(3) 0.042(3) 0.045(3) 0.003(2) -0.006(2) 0.013(2)
C1 0.066(4) 0.055(4) 0.088(5) 0.015(4) -0.029(4) 0.017(4)
C2 0.227(11) 0.051(5) 0.089(5) 0.005(4) -0.075(6) 0.046(6)
C3 0.045(4) 0.089(5) 0.058(4) -0.005(4) 0.007(3) 0.012(4)
C4 0.087(6) 0.160(8) 0.077(6) -0.005(5) 0.017(4) 0.034(6)
C101 0.038(3) 0.040(3) 0.040(3) -0.005(2) 0.001(2) 0.025(3)
C102 0.063(4) 0.066(4) 0.053(3) 0.009(3) 0.007(3) 0.046(3)
C103 0.075(5) 0.064(4) 0.075(4) 0.001(3) 0.008(3) 0.055(4)
C104 0.060(4) 0.062(4) 0.064(4) 0.000(3) 0.009(3) 0.042(3)
C105 0.046(4) 0.073(4) 0.051(3) 0.010(3) 0.014(3) 0.037(3)
C106 0.061(4) 0.039(3) 0.040(3) 0.003(2) 0.004(3) 0.027(3)
C107 0.057(4) 0.038(3) 0.038(3) -0.004(3) -0.008(3) 0.028(3)
C108 0.034(3) 0.042(3) 0.042(3) -0.007(3) -0.007(2) 0.026(3)
C109 0.034(3) 0.034(3) 0.043(3) -0.005(3) -0.001(3) 0.007(3)
C110 0.030(3) 0.053(4) 0.056(3) 0.002(3) 0.005(3) 0.020(3)
C111 0.040(3) 0.053(4) 0.058(4) 0.001(3) 0.000(3) 0.027(3)
C112 0.025(3) 0.047(3) 0.040(3) 0.000(3) -0.001(2) 0.017(3)
C113 0.040(3) 0.046(3) 0.048(3) -0.003(3) 0.000(3) 0.020(3)
C114 0.036(3) 0.049(4) 0.068(4) 0.011(3) 0.011(3) 0.030(3)
C115 0.081(5) 0.083(5) 0.085(5) 0.016(4) 0.010(4) 0.061(4)
C116 0.128(7) 0.124(7) 0.139(7) 0.047(6) 0.037(6) 0.104(6)
C117 0.121(7) 0.070(5) 0.187(9) 0.046(6) 0.050(7) 0.063(5)
C118 0.082(5) 0.066(5) 0.163(8) 0.001(5) 0.022(5) 0.059(5)
C119 0.059(4) 0.060(4) 0.087(5) 0.002(4) 0.014(3) 0.035(4)
C120 0.030(3) 0.042(3) 0.044(3) -0.001(2) -0.003(2) 0.019(3)
C121 0.034(3) 0.036(3) 0.039(3) 0.001(3) -0.002(2) 0.017(3)
C122 0.049(4) 0.054(4) 0.033(3) 0.002(3) -0.009(3) 0.025(3)
C123 0.041(3) 0.068(4) 0.030(3) -0.004(3) -0.013(3) 0.027(3)
C124 0.037(3) 0.059(4) 0.057(4) -0.006(3) -0.008(3) 0.024(3)
C125 0.038(3) 0.038(3) 0.050(3) -0.003(3) -0.004(3) 0.019(3)
C126 0.053(4) 0.040(3) 0.031(3) 0.001(3) 0.004(3) 0.021(3)
C127 0.034(3) 0.052(4) 0.044(3) -0.001(3) -0.009(3) 0.013(3)
C128 0.069(5) 0.052(4) 0.073(4) 0.007(3) 0.007(4) 0.020(4)
C129 0.060(5) 0.075(5) 0.085(5) 0.026(4) 0.011(4) 0.019(4)
C130 0.037(4) 0.087(6) 0.075(5) 0.012(4) 0.004(3) 0.017(4)
C131 0.027(3) 0.104(6) 0.070(4) -0.010(4) -0.005(3) 0.029(4)
C132 0.035(3) 0.061(4) 0.064(4) 0.000(3) -0.004(3) 0.017(3)
C133 0.041(4) 0.068(4) 0.039(3) -0.005(3) -0.005(3) 0.023(3)
C134 0.038(3) 0.062(4) 0.061(4) -0.004(3) 0.004(3) 0.022(3)
C135 0.058(4) 0.054(4) 0.053(4) -0.012(3) -0.018(3) 0.026(4)
C136 0.056(4) 0.057(4) 0.092(5) -0.014(3) 0.009(4) 0.022(4)
C201 0.031(3) 0.031(3) 0.047(3) 0.003(2) -0.008(2) 0.012(2)
C202 0.052(4) 0.058(4) 0.059(4) -0.007(3) -0.005(3) 0.038(3)
C203 0.045(4) 0.057(4) 0.075(4) 0.009(3) 0.008(3) 0.023(3)
C204 0.075(5) 0.082(5) 0.078(4) 0.004(4) -0.004(4) 0.055(4)
C205 0.051(4) 0.063(4) 0.074(4) 0.016(3) 0.003(3) 0.040(3)
C206 0.039(3) 0.032(3) 0.061(3) -0.005(3) -0.004(3) 0.025(3)
C207 0.026(3) 0.031(3) 0.049(4) -0.011(3) 0.000(3) 0.014(2)
C208 0.045(3) 0.036(3) 0.052(3) -0.002(3) -0.005(3) 0.024(3)
C209 0.050(3) 0.039(3) 0.040(3) -0.008(2) -0.007(3) 0.024(3)
C210 0.045(3) 0.066(4) 0.040(3) -0.007(3) -0.002(3) 0.035(3)
C211 0.064(4) 0.058(4) 0.043(3) 0.007(3) -0.001(3) 0.041(3)
C212 0.041(3) 0.043(3) 0.038(3) -0.002(2) -0.004(2) 0.022(3)
C213 0.038(3) 0.039(3) 0.048(3) 0.002(3) 0.000(3) 0.023(3)
C214 0.039(3) 0.048(4) 0.050(4) -0.010(3) -0.002(3) 0.028(3)
C215 0.054(4) 0.053(4) 0.052(4) -0.005(3) 0.001(3) 0.032(3)
C216 0.066(4) 0.081(5) 0.051(4) -0.009(3) 0.001(3) 0.058(4)
C217 0.067(4) 0.054(4) 0.071(4) -0.002(3) 0.006(3) 0.051(3)
C218 0.047(4) 0.055(4) 0.079(5) 0.003(3) -0.002(3) 0.040(3)
C219 0.039(3) 0.043(3) 0.057(4) 0.006(3) 0.009(3) 0.019(3)
C220 0.064(4) 0.039(3) 0.052(4) 0.011(3) 0.006(3) 0.025(3)
C221 0.043(3) 0.049(4) 0.046(3) -0.007(3) 0.000(3) 0.017(3)
C222 0.033(3) 0.052(4) 0.050(4) 0.004(3) 0.000(3) 0.019(3)
C223 0.026(3) 0.063(4) 0.042(3) -0.007(3) 0.008(3) -0.001(3)
C224 0.052(4) 0.045(4) 0.053(4) -0.004(3) 0.007(3) 0.007(3)
C225 0.050(4) 0.037(3) 0.043(3) 0.006(3) 0.008(3) 0.010(3)
C226 0.047(4) 0.035(3) 0.046(3) 0.003(3) 0.005(3) 0.008(3)
C227 0.036(3) 0.040(3) 0.054(4) 0.001(3) -0.006(3) 0.015(3)
C228 0.053(4) 0.047(4) 0.109(5) -0.018(4) -0.023(4) 0.017(3)
C229 0.056(4) 0.056(4) 0.123(6) 0.002(4) -0.014(4) 0.036(4)
C230 0.070(5) 0.118(7) 0.090(6) 0.016(5) -0.014(4) 0.058(5)
C231 0.101(6) 0.124(7) 0.072(5) -0.023(5) -0.021(4) 0.074(6)
C232 0.071(5) 0.083(5) 0.063(4) 0.002(4) -0.007(4) 0.045(4)
C233 0.056(4) 0.061(4) 0.053(4) 0.003(3) 0.007(3) 0.027(3)
C234 0.073(5) 0.093(5) 0.047(4) -0.014(4) -0.012(3) 0.039(4)
C235 0.066(4) 0.038(4) 0.045(4) 0.005(3) 0.016(3) -0.001(3)
C236 0.097(5) 0.053(4) 0.063(4) -0.004(3) -0.002(4) 0.023(4)

loop_
_atom_type_symbol
_atom_type_description
_atom_type_scat_dispersion_real
_atom_type_scat_dispersion_imag
_atom_type_scat_source
C C 0.0033 0.0016 'International Tables Vol C Tables 4.2.6.8 and 6.1.1.4'
H H 0.0000 0.0000 'International Tables Vol C Tables 4.2.6.8 and 6.1.1.4'
N N 0.0061 0.0033 'International Tables Vol C Tables 4.2.6.8 and 6.1.1.4'
O O 0.0106 0.0060 'International Tables Vol C Tables 4.2.6.8 and 6.1.1.4'
Ti Ti 0.2776 0.4457 'International Tables Vol C Tables 4.2.6.8 and 6.1.1.4'

loop_
_geom_angle_atom_site_label_1
_geom_angle_atom_site_label_2
_geom_angle_atom_site_label_3
_geom_angle
O1 Ti1 O2 93.21(15)
O1 Ti1 O3 99.41(14)
O2 Ti1 O3 100.63(16)
O1 Ti1 O4 164.05(15)
O2 Ti1 O4 94.48(14)
O3 Ti1 O4 92.88(14)
O1 Ti1 N101 85.34(15)
O2 Ti1 N101 175.69(17)
O3 Ti1 N101 83.62(15)
O4 Ti1 N101 85.97(15)
O1 Ti1 N102 84.73(14)
O2 Ti1 N102 99.40(16)
O3 Ti1 N102 159.27(15)
O4 Ti1 N102 80.25(14)
N101 Ti1 N102 76.44(15)
O1 Ti2 O7 93.44(14)
O1 Ti2 O5 99.19(14)
O7 Ti2 O5 102.45(15)
O1 Ti2 O6 166.96(15)
O7 Ti2 O6 90.67(15)
O5 Ti2 O6 91.99(15)
O1 Ti2 N201 88.10(15)
O7 Ti2 N201 174.71(16)
O5 Ti2 N201 82.27(14)
O6 Ti2 N201 86.75(15)
O1 Ti2 N202 84.52(14)
O7 Ti2 N202 99.70(16)
O5 Ti2 N202 157.25(15)
O6 Ti2 N202 82.59(15)
N201 Ti2 N202 75.40(15)
Ti2 O1 Ti1 149.32(18)
C1 O2 Ti1 136.1(3)
C109 O3 Ti1 135.7(3)
C126 O4 Ti1 139.1(3)
C213 O5 Ti2 132.5(3)
C222 O6 Ti2 139.2(3)
C3 O7 Ti2 135.3(3)
C107 N101 C101 119.1(4)
C107 N101 Ti1 127.1(3)
C101 N101 Ti1 113.8(3)
C120 N102 C106 113.0(4)
C120 N102 Ti1 112.7(3)
C106 N102 Ti1 114.0(3)
C120 N102 H102 105.3
C106 N102 H102 105.4
Ti1 N102 H102 105.4
C207 N201 C201 120.9(4)
C207 N201 Ti2 126.5(3)
C201 N201 Ti2 112.6(3)
C220 N202 C206 112.2(4)
C220 N202 Ti2 112.1(3)
C206 N202 Ti2 113.8(3)
C220 N202 H202 106.0
C206 N202 H202 105.9
Ti2 N202 H202 106.1
C2 C1 O2 115.4(5)
C2 C1 H1A 108.4
O2 C1 H1A 108.4
C2 C1 H1B 108.4
O2 C1 H1B 108.4
H1A C1 H1B 107.5
C1 C2 H2A 109.5
C1 C2 H2B 109.5
H2A C2 H2B 109.5
C1 C2 H2C 109.5
H2A C2 H2C 109.5
H2B C2 H2C 109.5
O7 C3 C4 113.8(5)
O7 C3 H3A 108.8
C4 C3 H3A 108.8
O7 C3 H3B 108.8
C4 C3 H3B 108.8
H3A C3 H3B 107.7
C3 C4 H4A 109.5
C3 C4 H4B 109.5
H4A C4 H4B 109.5
C3 C4 H4C 109.5
H4A C4 H4C 109.5
H4B C4 H4C 109.5
N101 C101 C102 118.6(4)
N101 C101 C106 105.9(4)
C102 C101 C106 110.7(4)
N101 C101 H101 107.0
C102 C101 H101 107.0
C106 C101 H101 107.0
C103 C102 C101 109.3(5)
C103 C102 H1 109.8
C101 C102 H1 109.8
C103 C102 H2 109.8
C101 C102 H2 109.8
H1 C102 H2 108.3
C102 C103 C104 111.9(5)
C102 C103 H3 109.2
C104 C103 H3 109.2
C102 C103 H4 109.2
C104 C103 H4 109.2
H3 C103 H4 107.9
C105 C104 C103 110.3(4)
C105 C104 H5 109.6
C103 C104 H5 109.6
C105 C104 H6 109.6
C103 C104 H6 109.6
H5 C104 H6 108.1
C106 C105 C104 109.4(4)
C106 C105 H7 109.8
C104 C105 H7 109.8
C106 C105 H8 109.8
C104 C105 H8 109.8
H7 C105 H8 108.2
N102 C106 C105 112.0(4)
N102 C106 C101 109.0(4)
C105 C106 C101 110.2(4)
N102 C106 H106 108.5
C105 C106 H106 108.5
C101 C106 H106 108.5
N101 C107 C108 124.2(5)
N101 C107 H107 117.9
C108 C107 H107 117.9
C113 C108 C109 120.0(5)
C113 C108 C107 117.4(5)
C109 C108 C107 122.2(5)
O3 C109 C108 121.8(5)
O3 C109 C110 118.0(5)
C108 C109 C110 120.0(5)
C111 C110 C109 117.8(5)
C111 C110 C114 120.2(5)
C109 C110 C114 122.0(5)
C110 C111 C112 122.3(5)
C110 C111 H111 118.8
C112 C111 H111 118.8
C113 C112 C111 119.1(5)
C113 C112 C133 118.3(5)
C111 C112 C133 122.5(5)
C112 C113 C108 120.8(5)
C112 C113 H113 119.6
C108 C113 H113 119.6
C119 C114 C115 121.0(5)
C119 C114 C110 119.8(5)
C115 C114 C110 119.3(5)
C114 C115 C116 118.8(6)
C114 C115 H115 120.6
C116 C115 H115 120.6
C117 C116 C115 118.7(7)
C117 C116 H116 120.7
C115 C116 H116 120.7
C118 C117 C116 120.8(7)
C118 C117 H117 119.6
C116 C117 H117 119.6
C117 C118 C119 120.5(7)
C117 C118 H118 119.7
C119 C118 H118 119.7
C114 C119 C118 120.2(6)
C114 C119 H119 119.9
C118 C119 H119 119.9
N102 C120 C121 109.8(4)
N102 C120 H20A 109.7
C121 C120 H20A 109.7
N102 C120 H20B 109.7
C121 C120 H20B 109.7
H20A C120 H20B 108.2
C122 C121 C126 119.7(5)
C122 C121 C120 121.1(5)
C126 C121 C120 119.1(4)
C121 C122 C123 122.1(5)
C121 C122 H122 118.9
C123 C122 H122 118.9
C124 C123 C122 118.0(5)
C124 C123 C135 123.7(5)
C122 C123 C135 118.3(5)
C123 C124 C125 121.2(5)
C123 C124 H124 119.4
C125 C124 H124 119.4
C126 C125 C124 118.3(5)
C126 C125 C127 122.5(5)
C124 C125 C127 118.9(5)
O4 C126 C125 120.7(5)
O4 C126 C121 119.1(5)
C125 C126 C121 120.2(5)
C128 C127 C132 117.6(5)
C128 C127 C125 122.3(6)
C132 C127 C125 120.1(5)
C127 C128 C129 121.4(6)
C127 C128 H128 119.3
C129 C128 H128 119.3
C130 C129 C128 122.1(7)
C130 C129 H129 119.0
C128 C129 H129 119.0
C129 C130 C131 119.0(6)
C129 C130 H130 120.5
C131 C130 H130 120.5
C130 C131 C132 118.1(6)
C130 C131 H131 120.9
C132 C131 H131 120.9
C127 C132 C131 121.8(6)
C127 C132 H132 119.1
C131 C132 H132 119.1
O101 C133 C112 121.8(5)
O101 C133 C134 120.1(5)
C112 C133 C134 118.1(5)
C133 C134 H34A 109.5
C133 C134 H34B 109.5
H34A C134 H34B 109.5
C133 C134 H34C 109.5
H34A C134 H34C 109.5
H34B C134 H34C 109.5
O102 C135 C123 121.1(5)
O102 C135 C136 120.4(6)
C123 C135 C136 118.5(6)
C135 C136 H36A 109.5
C135 C136 H36B 109.5
H36A C136 H36B 109.5
C135 C136 H36C 109.5
H36A C136 H36C 109.5
H36B C136 H36C 109.5
N201 C201 C202 117.6(4)
N201 C201 C206 105.1(4)
C202 C201 C206 112.0(4)
N201 C201 H201 107.2
C202 C201 H201 107.2
C206 C201 H201 107.2
C201 C202 C203 108.9(4)
C201 C202 H9 109.9
C203 C202 H9 109.9
C201 C202 H10 109.9
C203 C202 H10 109.9
H9 C202 H10 108.3
C204 C203 C202 113.2(5)
C204 C203 H11 108.9
C202 C203 H11 108.9
C204 C203 H12 108.9
C202 C203 H12 108.9
H11 C203 H12 107.7
C203 C204 C205 109.7(5)
C203 C204 H13 109.7
C205 C204 H13 109.7
C203 C204 H14 109.7
C205 C204 H14 109.7
H13 C204 H14 108.2
C206 C205 C204 110.0(4)
C206 C205 H15 109.7
C204 C205 H15 109.7
C206 C205 H16 109.7
C204 C205 H16 109.7
H15 C205 H16 108.2
N202 C206 C201 109.8(4)
N202 C206 C205 112.1(4)
C201 C206 C205 109.6(4)
N202 C206 H206 108.4
C201 C206 H206 108.4
C205 C206 H206 108.4
N201 C207 C208 123.1(4)
N201 C207 H207 118.5
C208 C207 H207 118.5
C209 C208 C213 119.8(4)
C209 C208 C207 117.9(5)
C213 C208 C207 122.1(5)
C210 C209 C208 119.7(5)
C210 C209 H209 120.1
C208 C209 H209 120.1
C209 C210 C211 118.6(5)
C209 C210 C233 122.3(5)
C211 C210 C233 119.1(5)
C212 C211 C210 123.4(5)
C212 C211 H211 118.3
C210 C211 H211 118.3
C211 C212 C213 119.1(5)
C211 C212 C214 121.5(5)
C213 C212 C214 119.4(4)
O5 C213 C212 121.1(4)
O5 C213 C208 120.0(4)
C212 C213 C208 118.9(5)
C215 C214 C219 118.0(5)
C215 C214 C212 123.2(5)
C219 C214 C212 118.8(5)
C214 C215 C216 118.9(5)
C214 C215 H215 120.5
C216 C215 H215 120.5
C217 C216 C215 123.6(5)
C217 C216 H216 118.2
C215 C216 H216 118.2
C216 C217 C218 117.5(5)
C216 C217 H217 121.3
C218 C217 H217 121.3
C219 C218 C217 119.8(5)
C219 C218 H218 120.1
C217 C218 H218 120.1
C218 C219 C214 122.0(5)
C218 C219 H219 119.0
C214 C219 H219 119.0
N202 C220 C221 112.9(4)
N202 C220 H20C 109.0
C221 C220 H20C 109.0
N202 C220 H20D 109.0
C221 C220 H20D 109.0
H20C C220 H20D 107.8
C222 C221 C226 120.9(5)
C222 C221 C220 120.4(5)
C226 C221 C220 118.7(5)
O6 C222 C221 121.1(5)
O6 C222 C223 120.3(5)
C221 C222 C223 118.6(5)
C224 C223 C222 119.4(6)
C224 C223 C227 119.6(5)
C222 C223 C227 120.9(5)
C223 C224 C225 121.6(6)
C223 C224 H224 119.2
C225 C224 H224 119.2
C226 C225 C224 118.7(5)
C226 C225 C235 118.1(5)
C224 C225 C235 123.2(5)
C225 C226 C221 120.6(5)
C225 C226 H226 119.7
C221 C226 H226 119.7
C232 C227 C228 115.8(5)
C232 C227 C223 123.1(5)
C228 C227 C223 121.0(5)
C229 C228 C227 119.6(6)
C229 C228 H228 120.2
C227 C228 H228 120.2
C230 C229 C228 120.8(6)
C230 C229 H229 119.6
C228 C229 H229 119.6
C231 C230 C229 120.6(6)
C231 C230 H230 119.7
C229 C230 H230 119.7
C232 C231 C230 119.3(7)
C232 C231 H231 120.4
C230 C231 H231 120.4
C231 C232 C227 123.9(7)
C231 C232 H232 118.1
C227 C232 H232 118.1
O201 C233 C210 121.2(6)
O201 C233 C234 121.3(6)
C210 C233 C234 117.0(5)
C233 C234 H34D 109.5
C233 C234 H34E 109.5
H34D C234 H34E 109.5
C233 C234 H34F 109.5
H34D C234 H34F 109.5
H34E C234 H34F 109.5
O202 C235 C225 119.0(6)
O202 C235 C236 123.4(6)
C225 C235 C236 117.6(6)
C235 C236 H36D 109.5
C235 C236 H36E 109.5
H36D C236 H36E 109.5
C235 C236 H36F 109.5
H36D C236 H36F 109.5
H36E C236 H36F 109.5

loop_
_geom_bond_atom_site_label_1
_geom_bond_atom_site_label_2
_geom_bond_distance
Ti1 O1 1.835(3)
Ti1 O2 1.848(3)
Ti1 O3 1.885(3)
Ti1 O4 1.943(3)
Ti1 N101 2.162(4)
Ti1 N102 2.189(4)
Ti2 O1 1.823(3)
Ti2 O7 1.865(3)
Ti2 O5 1.906(3)
Ti2 O6 1.938(4)
Ti2 N201 2.185(4)
Ti2 N202 2.222(4)
O2 C1 1.410(6)
O3 C109 1.334(6)
O4 C126 1.319(5)
O5 C213 1.333(5)
O6 C222 1.302(6)
O7 C3 1.433(6)
O101 C133 1.199(6)
O102 C135 1.227(7)
O201 C233 1.224(7)
O202 C235 1.190(7)
N101 C107 1.286(6)
N101 C101 1.483(6)
N102 C120 1.485(5)
N102 C106 1.514(6)
N102 H102 0.9291
N201 C207 1.282(6)
N201 C201 1.472(6)
N202 C220 1.468(6)
N202 C206 1.482(6)
N202 H202 0.9297
C1 C2 1.387(9)
C1 H1A 0.9700
C1 H1B 0.9700
C2 H2A 0.9600
C2 H2B 0.9600
C2 H2C 0.9600
C3 C4 1.437(9)
C3 H3A 0.9700
C3 H3B 0.9700
C4 H4A 0.9600
C4 H4B 0.9600
C4 H4C 0.9600
C101 C102 1.528(7)
C101 C106 1.537(6)
C101 H101 0.9800
C102 C103 1.531(7)
C102 H1 0.9700
C102 H2 0.9700
C103 C104 1.534(7)
C103 H3 0.9700
C103 H4 0.9700
C104 C105 1.530(7)
C104 H5 0.9700
C104 H6 0.9700
C105 C106 1.529(7)
C105 H7 0.9700
C105 H8 0.9700
C106 H106 0.9800
C107 C108 1.467(7)
C107 H107 0.9300
C108 C113 1.394(7)
C108 C109 1.403(7)
C109 C110 1.439(7)
C110 C111 1.388(7)
C110 C114 1.470(7)
C111 C112 1.401(7)
C111 H111 0.9300
C112 C113 1.393(7)
C112 C133 1.494(8)
C113 H113 0.9300
C114 C119 1.352(7)
C114 C115 1.385(8)
C115 C116 1.469(9)
C115 H115 0.9300
C116 C117 1.389(11)
C116 H116 0.9300
C117 C118 1.348(10)
C117 H117 0.9300
C118 C119 1.439(9)
C118 H118 0.9300
C119 H119 0.9300
C120 C121 1.511(6)
C120 H20A 0.9700
C120 H20B 0.9700
C121 C122 1.365(7)
C121 C126 1.405(7)
C122 C123 1.395(7)
C122 H122 0.9300
C123 C124 1.393(7)
C123 C135 1.492(8)
C124 C125 1.419(7)
C124 H124 0.9300
C125 C126 1.397(7)
C125 C127 1.480(7)
C127 C128 1.351(8)
C127 C132 1.376(7)
C128 C129 1.382(9)
C128 H128 0.9300
C129 C130 1.345(9)
C129 H129 0.9300
C130 C131 1.385(9)
C130 H130 0.9300
C131 C132 1.423(7)
C131 H131 0.9300
C132 H132 0.9300
C133 C134 1.523(7)
C134 H34A 0.9600
C134 H34B 0.9600
C134 H34C 0.9600
C135 C136 1.500(8)
C136 H36A 0.9600
C136 H36B 0.9600
C136 H36C 0.9600
C201 C202 1.526(7)
C201 C206 1.542(6)
C201 H201 0.9800
C202 C203 1.545(7)
C202 H9 0.9700
C202 H10 0.9700
C203 C204 1.517(8)
C203 H11 0.9700
C203 H12 0.9700
C204 C205 1.544(8)
C204 H13 0.9700
C204 H14 0.9700
C205 C206 1.544(7)
C205 H15 0.9700
C205 H16 0.9700
C206 H206 0.9800
C207 C208 1.476(7)
C207 H207 0.9300
C208 C209 1.401(6)
C208 C213 1.429(7)
C209 C210 1.377(7)
C209 H209 0.9300
C210 C211 1.392(7)
C210 C233 1.505(8)
C211 C212 1.349(7)
C211 H211 0.9300
C212 C213 1.393(7)
C212 C214 1.477(7)
C214 C215 1.387(7)
C214 C219 1.403(7)
C215 C216 1.396(7)
C215 H215 0.9300
C216 C217 1.365(7)
C216 H216 0.9300
C217 C218 1.404(7)
C217 H217 0.9300
C218 C219 1.384(7)
C218 H218 0.9300
C219 H219 0.9300
C220 C221 1.517(7)
C220 H20C 0.9700
C220 H20D 0.9700
C221 C222 1.372(7)
C221 C226 1.422(7)
C222 C223 1.447(7)
C223 C224 1.373(8)
C223 C227 1.482(8)
C224 C225 1.417(8)
C224 H224 0.9300
C225 C226 1.374(7)
C225 C235 1.493(8)
C226 H226 0.9300
C227 C232 1.384(8)
C227 C228 1.436(8)
C228 C229 1.370(8)
C228 H228 0.9300
C229 C230 1.370(9)
C229 H229 0.9300
C230 C231 1.361(10)
C230 H230 0.9300
C231 C232 1.343(9)
C231 H231 0.9300
C232 H232 0.9300
C233 C234 1.515(8)
C234 H34D 0.9600
C234 H34E 0.9600
C234 H34F 0.9600
C235 C236 1.519(8)
C236 H36D 0.9600
C236 H36E 0.9600
C236 H36F 0.9600

loop_
_geom_torsion_atom_site_label_1
_geom_torsion_atom_site_label_2
_geom_torsion_atom_site_label_3
_geom_torsion_atom_site_label_4
_geom_torsion
O7 Ti2 O1 Ti1 33.5(4)
O5 Ti2 O1 Ti1 136.7(3)
O6 Ti2 O1 Ti1 -74.7(8)
N201 Ti2 O1 Ti1 -141.4(4)
N202 Ti2 O1 Ti1 -65.9(4)
O2 Ti1 O1 Ti2 42.9(4)
O3 Ti1 O1 Ti2 144.2(3)
O4 Ti1 O1 Ti2 -75.8(7)
N101 Ti1 O1 Ti2 -133.0(4)
N102 Ti1 O1 Ti2 -56.2(4)
O1 Ti1 O2 C1 -177.0(6)
O3 Ti1 O2 C1 82.8(6)
O4 Ti1 O2 C1 -11.0(6)
N101 Ti1 O2 C1 -107(2)
N102 Ti1 O2 C1 -91.8(6)
O1 Ti1 O3 C109 110.9(4)
O2 Ti1 O3 C109 -154.0(4)
O4 Ti1 O3 C109 -58.9(4)
N101 Ti1 O3 C109 26.7(4)
N102 Ti1 O3 C109 10.8(7)
O1 Ti1 O4 C126 15.1(8)
O2 Ti1 O4 C126 -103.5(5)
O3 Ti1 O4 C126 155.6(5)
N101 Ti1 O4 C126 72.2(5)
N102 Ti1 O4 C126 -4.7(4)
O1 Ti2 O5 C213 128.3(4)
O7 Ti2 O5 C213 -136.1(4)
O6 Ti2 O5 C213 -45.0(4)
N201 Ti2 O5 C213 41.5(4)
N202 Ti2 O5 C213 30.5(6)
O1 Ti2 O6 C222 8.1(10)
O7 Ti2 O6 C222 -100.4(5)
O5 Ti2 O6 C222 157.1(5)
N201 Ti2 O6 C222 75.0(5)
N202 Ti2 O6 C222 -0.7(5)
O1 Ti2 O7 C3 -176.3(5)
O5 Ti2 O7 C3 83.5(5)
O6 Ti2 O7 C3 -8.7(5)
N201 Ti2 O7 C3 -69.5(18)
N202 Ti2 O7 C3 -91.3(5)
O1 Ti1 N101 C107 -117.8(4)
O2 Ti1 N101 C107 171.8(19)
O3 Ti1 N101 C107 -17.7(4)
O4 Ti1 N101 C107 75.6(4)
N102 Ti1 N101 C107 156.5(4)
O1 Ti1 N101 C101 61.0(3)
O2 Ti1 N101 C101 -9(2)
O3 Ti1 N101 C101 161.0(3)
O4 Ti1 N101 C101 -105.6(3)
N102 Ti1 N101 C101 -24.7(3)
O1 Ti1 N102 C120 139.8(3)
O2 Ti1 N102 C120 47.4(3)
O3 Ti1 N102 C120 -117.5(4)
O4 Ti1 N102 C120 -45.6(3)
N101 Ti1 N102 C120 -133.7(3)
O1 Ti1 N102 C106 -89.6(3)
O2 Ti1 N102 C106 178.0(3)
O3 Ti1 N102 C106 13.1(6)
O4 Ti1 N102 C106 85.0(3)
N101 Ti1 N102 C106 -3.1(3)
O1 Ti2 N201 C207 -123.9(4)
O7 Ti2 N201 C207 129.0(16)
O5 Ti2 N201 C207 -24.4(4)
O6 Ti2 N201 C207 68.1(4)
N202 Ti2 N201 C207 151.3(4)
O1 Ti2 N201 C201 56.4(3)
O7 Ti2 N201 C201 -50.7(18)
O5 Ti2 N201 C201 156.0(3)
O6 Ti2 N201 C201 -111.6(3)
N202 Ti2 N201 C201 -28.4(3)
O1 Ti2 N202 C220 141.5(3)
O7 Ti2 N202 C220 49.0(3)
O5 Ti2 N202 C220 -117.8(4)
O6 Ti2 N202 C220 -40.5(3)
N201 Ti2 N202 C220 -129.0(3)
O1 Ti2 N202 C206 -89.8(3)
O7 Ti2 N202 C206 177.6(3)
O5 Ti2 N202 C206 10.9(6)
O6 Ti2 N202 C206 88.2(3)
N201 Ti2 N202 C206 -0.4(3)
Ti1 O2 C1 C2 179.2(6)
Ti2 O7 C3 C4 142.4(5)
C107 N101 C101 C102 -9.6(6)
Ti1 N101 C101 C102 171.6(3)
C107 N101 C101 C106 -134.6(4)
Ti1 N101 C101 C106 46.6(4)
N101 C101 C102 C103 -179.7(4)
C106 C101 C102 C103 -57.0(6)
C101 C102 C103 C104 56.1(6)
C102 C103 C104 C105 -57.1(7)
C103 C104 C105 C106 57.9(6)
C120 N102 C106 C105 -78.7(5)
Ti1 N102 C106 C105 150.9(3)
C120 N102 C106 C101 159.1(4)
Ti1 N102 C106 C101 28.7(5)
C104 C105 C106 N102 179.0(4)
C104 C105 C106 C101 -59.4(6)
N101 C101 C106 N102 -47.2(5)
C102 C101 C106 N102 -176.9(4)
N101 C101 C106 C105 -170.5(4)
C102 C101 C106 C105 59.8(6)
C101 N101 C107 C108 -172.0(4)
Ti1 N101 C107 C108 6.7(7)
N101 C107 C108 C113 179.4(5)
N101 C107 C108 C109 7.0(7)
Ti1 O3 C109 C108 -22.4(7)
Ti1 O3 C109 C110 162.7(3)
C113 C108 C109 O3 -173.7(4)
C107 C108 C109 O3 -1.5(7)
C113 C108 C109 C110 1.1(7)
C107 C108 C109 C110 173.3(4)
O3 C109 C110 C111 175.1(4)
C108 C109 C110 C111 0.0(7)
O3 C109 C110 C114 -5.3(7)
C108 C109 C110 C114 179.6(5)
C109 C110 C111 C112 -1.2(7)
C114 C110 C111 C112 179.2(5)
C110 C111 C112 C113 1.3(8)
C110 C111 C112 C133 -174.6(5)
C111 C112 C113 C108 -0.1(7)
C133 C112 C113 C108 176.0(4)
C109 C108 C113 C112 -1.1(7)
C107 C108 C113 C112 -173.7(4)
C111 C110 C114 C119 -42.9(8)
C109 C110 C114 C119 137.6(6)
C111 C110 C114 C115 138.5(6)
C109 C110 C114 C115 -41.0(8)
C119 C114 C115 C116 -1.2(9)
C110 C114 C115 C116 177.3(6)
C114 C115 C116 C117 2.6(11)
C115 C116 C117 C118 -2.6(13)
C116 C117 C118 C119 1.2(13)
C115 C114 C119 C118 -0.2(9)
C110 C114 C119 C118 -178.7(6)
C117 C118 C119 C114 0.2(11)
C106 N102 C120 C121 -57.7(5)
Ti1 N102 C120 C121 73.4(4)
N102 C120 C121 C122 131.9(5)
N102 C120 C121 C126 -44.6(6)
C126 C121 C122 C123 6.5(7)
C120 C121 C122 C123 -169.9(5)
C121 C122 C123 C124 -1.6(8)
C121 C122 C123 C135 178.7(5)
C122 C123 C124 C125 -4.0(7)
C135 C123 C124 C125 175.7(5)
C123 C124 C125 C126 4.7(7)
C123 C124 C125 C127 178.6(5)
Ti1 O4 C126 C125 -146.0(4)
Ti1 O4 C126 C121 32.0(7)
C124 C125 C126 O4 178.3(4)
C127 C125 C126 O4 4.6(8)
C124 C125 C126 C121 0.3(7)
C127 C125 C126 C121 -173.4(5)
C122 C121 C126 O4 176.2(4)
C120 C121 C126 O4 -7.2(7)
C122 C121 C126 C125 -5.8(7)
C120 C121 C126 C125 170.8(4)
C126 C125 C127 C128 133.6(6)
C124 C125 C127 C128 -40.0(7)
C126 C125 C127 C132 -44.0(7)
C124 C125 C127 C132 142.3(5)
C132 C127 C128 C129 0.2(9)
C125 C127 C128 C129 -177.5(5)
C127 C128 C129 C130 -0.1(10)
C128 C129 C130 C131 -0.8(10)
C129 C130 C131 C132 1.6(9)
C128 C127 C132 C131 0.6(8)
C125 C127 C132 C131 178.4(5)
C130 C131 C132 C127 -1.6(8)
C113 C112 C133 O101 5.2(8)
C111 C112 C133 O101 -178.9(5)
C113 C112 C133 C134 -173.7(4)
C111 C112 C133 C134 2.2(7)
C124 C123 C135 O102 -159.2(5)
C122 C123 C135 O102 20.5(8)
C124 C123 C135 C136 23.2(8)
C122 C123 C135 C136 -157.2(5)
C207 N201 C201 C202 -4.1(7)
Ti2 N201 C201 C202 175.6(3)
C207 N201 C201 C206 -129.5(4)
Ti2 N201 C201 C206 50.2(4)
N201 C201 C202 C203 -177.5(4)
C206 C201 C202 C203 -55.6(6)
C201 C202 C203 C204 55.6(6)
C202 C203 C204 C205 -57.2(7)
C203 C204 C205 C206 57.8(6)
C220 N202 C206 C201 155.7(4)
Ti2 N202 C206 C201 27.1(5)
C220 N202 C206 C205 -82.2(5)
Ti2 N202 C206 C205 149.2(3)
N201 C201 C206 N202 -49.1(5)
C202 C201 C206 N202 -177.9(4)
N201 C201 C206 C205 -172.7(4)
C202 C201 C206 C205 58.5(5)
C204 C205 C206 N202 179.3(4)
C204 C205 C206 C201 -58.5(6)
C201 N201 C207 C208 -177.3(4)
Ti2 N201 C207 C208 3.0(7)
N201 C207 C208 C209 -165.9(5)
N201 C207 C208 C213 18.4(7)
C213 C208 C209 C210 -1.8(7)
C207 C208 C209 C210 -177.7(5)
C208 C209 C210 C211 6.7(8)
C208 C209 C210 C233 -174.9(5)
C209 C210 C211 C212 -6.7(8)
C233 C210 C211 C212 174.7(5)
C210 C211 C212 C213 1.5(8)
C210 C211 C212 C214 -178.9(5)
Ti2 O5 C213 C212 147.8(4)
Ti2 O5 C213 C208 -34.2(6)
C211 C212 C213 O5 -178.5(5)
C214 C212 C213 O5 2.0(7)
C211 C212 C213 C208 3.5(7)
C214 C212 C213 C208 -176.1(4)
C209 C208 C213 O5 178.6(4)
C207 C208 C213 O5 -5.7(7)
C209 C208 C213 C212 -3.3(7)
C207 C208 C213 C212 172.3(4)
C211 C212 C214 C215 135.2(6)
C213 C212 C214 C215 -45.3(7)
C211 C212 C214 C219 -46.5(7)
C213 C212 C214 C219 133.0(5)
C219 C214 C215 C216 3.2(8)
C212 C214 C215 C216 -178.5(5)
C214 C215 C216 C217 -4.5(9)
C215 C216 C217 C218 2.8(9)
C216 C217 C218 C219 0.1(8)
C217 C218 C219 C214 -1.2(8)
C215 C214 C219 C218 -0.5(8)
C212 C214 C219 C218 -178.9(5)
C206 N202 C220 C221 -62.7(6)
Ti2 N202 C220 C221 66.8(5)
N202 C220 C221 C222 -47.0(7)
N202 C220 C221 C226 130.4(5)
Ti2 O6 C222 C221 21.0(8)
Ti2 O6 C222 C223 -161.3(4)
C226 C221 C222 O6 -176.6(5)
C220 C221 C222 O6 0.8(8)
C226 C221 C222 C223 5.6(8)
C220 C221 C222 C223 -177.0(4)
O6 C222 C223 C224 176.7(5)
C221 C222 C223 C224 -5.5(7)
O6 C222 C223 C227 -0.3(7)
C221 C222 C223 C227 177.5(5)
C222 C223 C224 C225 2.8(8)
C227 C223 C224 C225 179.8(5)
C223 C224 C225 C226 -0.1(8)
C223 C224 C225 C235 -177.3(5)
C224 C225 C226 C221 0.1(8)
C235 C225 C226 C221 177.5(5)
C222 C221 C226 C225 -3.1(8)
C220 C221 C226 C225 179.6(5)
C224 C223 C227 C232 -38.6(8)
C222 C223 C227 C232 138.4(6)
C224 C223 C227 C228 139.9(6)
C222 C223 C227 C228 -43.1(7)
C232 C227 C228 C229 2.4(9)
C223 C227 C228 C229 -176.2(5)
C227 C228 C229 C230 -3.8(10)
C228 C229 C230 C231 2.4(11)
C229 C230 C231 C232 0.3(12)
C230 C231 C232 C227 -1.6(12)
C228 C227 C232 C231 0.2(9)
C223 C227 C232 C231 178.9(6)
C209 C210 C233 O201 -176.0(6)
C211 C210 C233 O201 2.5(9)
C209 C210 C233 C234 12.1(8)
C211 C210 C233 C234 -169.5(5)
C226 C225 C235 O202 17.8(8)
C224 C225 C235 O202 -165.0(6)
C226 C225 C235 C236 -162.9(5)
C224 C225 C235 C236 14.3(8)

loop_
_platon_squeeze_void_nr
_platon_squeeze_void_average_x
_platon_squeeze_void_average_y
_platon_squeeze_void_average_z
_platon_squeeze_void_volume
_platon_squeeze_void_count_electrons
_platon_squeeze_void_content
1 0.333 0.667 0.000 3687 1588 ' '
